data_4128531
loop_
_publ_author_name
'Kim, Jinwoo'
'Shin, Kwangmin'
'Jin, Seongho'
'Kim, Dongwook'
'Chang, Sukbok'

_publ_section_title
;
 Oxidatively Induced Reductive Elimination: Exploring the Scope and
 Catalyst Systems with Ir, Rh, and Ru Complexes.
;
_journal_issue 9
_journal_name_full 'Journal of the American Chemical Society'
_journal_page_first 4137
_journal_page_last 4146
_journal_paper_doi 10.1021/jacs.9b00364
_journal_volume 141
_journal_year 2019
_chemical_formula_sum 'C30 H26 F3 N Ru'
_chemical_formula_weight 558.59
_space_group_crystal_system monoclinic
_space_group_IT_number 14
_space_group_name_Hall '-P 2yn'
_space_group_name_H-M_alt 'P 1 21/n 1'
_atom_sites_solution_hydrogens mixed
_audit_creation_method SHELXL-2018/3
_cell_angle_alpha 90
_cell_angle_beta 90.052(3)
_cell_angle_gamma 90
_cell_formula_units_Z 4
_cell_length_a 11.4269(10)
_cell_length_b 13.8051(13)
_cell_length_c 15.1312(14)
_cell_measurement_reflns_used 9833
_cell_measurement_temperature 296(2)
_cell_measurement_theta_max 30.03
_cell_measurement_theta_min 2.95
_cell_volume 2386.9(4)
_computing_cell_refinement 'Bruker APEXIII'
_computing_data_collection 'Bruker APEXIII'
_computing_data_reduction 'Bruker SAINT'
_computing_molecular_graphics ORTEP
_computing_publication_material CIFTAB
_computing_structure_refinement SHELXL
_computing_structure_solution SHELXS
_diffrn_ambient_temperature 296(2)
_diffrn_measured_fraction_theta_full 0.998
_diffrn_measured_fraction_theta_max 0.998
_diffrn_measurement_device_type 'Photon 100 CMOS detector'
_diffrn_measurement_method 'phi and omega scans'
_diffrn_radiation_type MoK\a
_diffrn_radiation_wavelength 0.71073
_diffrn_reflns_av_R_equivalents 0.0760
_diffrn_reflns_av_unetI/netI 0.0407
_diffrn_reflns_Laue_measured_fraction_full 0.998
_diffrn_reflns_Laue_measured_fraction_max 0.998
_diffrn_reflns_limit_h_max 16
_diffrn_reflns_limit_h_min -16
_diffrn_reflns_limit_k_max 16
_diffrn_reflns_limit_k_min -19
_diffrn_reflns_limit_l_max 21
_diffrn_reflns_limit_l_min -21
_diffrn_reflns_number 75230
_diffrn_reflns_point_group_measured_fraction_full 0.998
_diffrn_reflns_point_group_measured_fraction_max 0.998
_diffrn_reflns_theta_full 25.242
_diffrn_reflns_theta_max 30.101
_diffrn_reflns_theta_min 3.244
_diffrn_source 'fine-focus sealed tube'
_exptl_absorpt_coefficient_mu 0.700
_exptl_absorpt_correction_T_max 0.7414
_exptl_absorpt_correction_T_min 0.6949
_exptl_absorpt_correction_type multi-scan
_exptl_absorpt_process_details SADABS
_exptl_crystal_colour orange
_exptl_crystal_density_diffrn 1.554
_exptl_crystal_description plate
_exptl_crystal_F_000 1136
_exptl_crystal_size_max 0.422
_exptl_crystal_size_mid 0.075
_exptl_crystal_size_min 0.032
_refine_diff_density_max 0.542
_refine_diff_density_min -0.583
_refine_diff_density_rms 0.092
_refine_ls_extinction_coef 0.00149(19)
_refine_ls_extinction_expression Fc^*^=kFc[1+0.001xFc^2^\l^3^/sin(2\q)]^-1/4^
_refine_ls_extinction_method 'SHELXL-2018/3 (Sheldrick 2018)'
_refine_ls_goodness_of_fit_ref 1.039
_refine_ls_hydrogen_treatment mixed
_refine_ls_matrix_type full
_refine_ls_number_parameters 323
_refine_ls_number_reflns 7009
_refine_ls_number_restraints 0
_refine_ls_restrained_S_all 1.039
_refine_ls_R_factor_all 0.0557
_refine_ls_R_factor_gt 0.0328
_refine_ls_shift/su_max 0.002
_refine_ls_shift/su_mean 0.000
_refine_ls_structure_factor_coef Fsqd
_refine_ls_weighting_details 'w=1/[\s^2^(Fo^2^)+(0.0187P)^2^+3.0690P] where P=(Fo^2^+2Fc^2^)/3'
_refine_ls_weighting_scheme calc
_refine_ls_wR_factor_gt 0.0637
_refine_ls_wR_factor_ref 0.0716
_reflns_Friedel_coverage 0.000
_reflns_number_gt 5452
_reflns_number_total 7009
_reflns_threshold_expression 'I > 2\s(I)'
_cod_data_source_file ja9b00364_si_004.cif
_cod_data_source_block A050_014
_cod_depositor_comments
;
The following automatic conversions were performed:

data item '_exptl_absorpt_correction_type' value 'MULTI-SCAN' was
changed to 'multi-scan' in accordance with the
/home/data/users/saulius/crontab/automatic-downloads/current/ACS/lib/dictionaries/cif_core.dic
dictionary named 'cif_core.dic' version 2.4.2 last updated on
2011-04-26.

Automatic conversion script
Id: cif_fix_values 6909 2019-04-08 15:41:33Z antanas 
;
_cod_original_sg_symbol_H-M 'P 21/n'
_cod_database_code 4128531
_shelx_shelxl_version_number 2018/3
_shelx_space_group_comment
;
The symmetry employed for this shelxl refinement is uniquely defined
by the following loop, which should always be used as a source of
symmetry information in preference to the above space-group names.
They are only intended as comments.
;
_shelx_estimated_absorpt_t_min 0.757
_shelx_estimated_absorpt_t_max 0.978

loop_
_space_group_symop_operation_xyz
'x, y, z'
'-x+1/2, y+1/2, -z+1/2'
'-x, -y, -z'
'x-1/2, -y-1/2, z-1/2'

loop_
_atom_site_label
_atom_site_type_symbol
_atom_site_fract_x
_atom_site_fract_y
_atom_site_fract_z
_atom_site_U_iso_or_equiv
_atom_site_adp_type
_atom_site_occupancy
_atom_site_site_symmetry_order
_atom_site_calc_flag
_atom_site_refinement_flags_posn
_atom_site_refinement_flags_adp
Ru1 Ru 0.67181(2) 0.63729(2) 0.16764(2) 0.01476(5) Uani 1 1 d . .
N1 N 0.74030(16) 0.65486(13) 0.29328(12) 0.0219(4) Uani 1 1 d . .
C1 C 0.6949(2) 0.70683(17) 0.36096(14) 0.0251(5) Uani 1 1 d . .
H1 H 0.624940 0.739866 0.352267 0.030 Uiso 1 1 calc R U
C2 C 0.7496(2) 0.7125(2) 0.44329(15) 0.0337(6) Uani 1 1 d . .
H2 H 0.715047 0.748189 0.488428 0.040 Uiso 1 1 calc R U
C3 C 0.8535(2) 0.6661(2) 0.45817(16) 0.0354(6) Uani 1 1 d . .
H3 H 0.889937 0.670398 0.513016 0.043 Uiso 1 1 calc R U
C4 C 0.9046(2) 0.61190(18) 0.39007(17) 0.0306(6) Uani 1 1 d . .
C5 C 0.84438(18) 0.60657(16) 0.30849(15) 0.0214(4) Uani 1 1 d . .
C6 C 1.0131(2) 0.5611(2) 0.3969(2) 0.0406(7) Uani 1 1 d . .
H6 H 1.055330 0.564024 0.449433 0.049 Uiso 1 1 calc R U
C7 C 0.81889(17) 0.55164(14) 0.15955(13) 0.0160(4) Uani 1 1 d . .
C8 C 0.8594(2) 0.49569(17) 0.09143(16) 0.0275(5) Uani 1 1 d . .
H8 H 0.815953 0.491945 0.039525 0.033 Uiso 1 1 calc R U
C9 C 0.9652(2) 0.44358(18) 0.0979(2) 0.0374(7) Uani 1 1 d . .
H9 H 0.990385 0.406792 0.050066 0.045 Uiso 1 1 calc R U
C10 C 1.0315(2) 0.44614(19) 0.1732(2) 0.0404(7) Uani 1 1 d . .
H10 H 1.101324 0.411647 0.176098 0.048 Uiso 1 1 calc R U
C11 C 0.9943(2) 0.50058(18) 0.24571(18) 0.0316(6) Uani 1 1 d . .
C12 C 0.88782(18) 0.55197(15) 0.23670(15) 0.0213(4) Uani 1 1 d . .
C13 C 1.0553(2) 0.5090(2) 0.3290(2) 0.0422(7) Uani 1 1 d . .
H13 H 1.126477 0.477145 0.335832 0.051 Uiso 1 1 calc R U
C14 C 0.58800(17) 0.51576(15) 0.21684(13) 0.0165(4) Uani 1 1 d . .
C15 C 0.58767(19) 0.42677(15) 0.17145(13) 0.0199(4) Uani 1 1 d . .
H15 H 0.641970 0.416993 0.126578 0.024 Uiso 1 1 calc R U
C16 C 0.50949(19) 0.35324(16) 0.19113(14) 0.0217(4) Uani 1 1 d . .
H16 H 0.511149 0.295764 0.159086 0.026 Uiso 1 1 calc R U
C17 C 0.42838(18) 0.36533(16) 0.25888(14) 0.0196(4) Uani 1 1 d . .
C18 C 0.43046(19) 0.45003(16) 0.30828(14) 0.0226(4) Uani 1 1 d . .
H18 H 0.378533 0.457986 0.355010 0.027 Uiso 1 1 calc R U
C19 C 0.50963(18) 0.52274(16) 0.28821(14) 0.0207(4) Uani 1 1 d . .
H19 H 0.511025 0.578145 0.323154 0.025 Uiso 1 1 calc R U
C20 C 0.3407(2) 0.28812(17) 0.27532(16) 0.0258(5) Uani 1 1 d . .
F1 F 0.26384(14) 0.31131(11) 0.33897(11) 0.0446(4) Uani 1 1 d . .
F2 F 0.38677(14) 0.20414(11) 0.29904(14) 0.0537(5) Uani 1 1 d . .
F3 F 0.27421(16) 0.26894(15) 0.20437(11) 0.0576(5) Uani 1 1 d . .
C21 C 0.49827(19) 0.66864(16) 0.10267(15) 0.0240(5) Uani 1 1 d . .
C22 C 0.52587(19) 0.74622(16) 0.15949(16) 0.0241(5) Uani 1 1 d . .
H22 H 0.472096 0.766278 0.201800 0.029 Uiso 1 1 calc R U
C23 C 0.63550(19) 0.79383(15) 0.15231(15) 0.0217(4) Uani 1 1 d . .
H23 H 0.654233 0.841506 0.193385 0.026 Uiso 1 1 calc R U
C24 C 0.71747(19) 0.77178(15) 0.08526(14) 0.0196(4) Uani 1 1 d . .
C25 C 0.6897(2) 0.69115(16) 0.03101(14) 0.0241(5) Uani 1 1 d . .
H25 H 0.744220 0.670315 -0.010431 0.029 Uiso 1 1 calc R U
C26 C 0.5820(2) 0.64141(17) 0.03779(15) 0.0271(5) Uani 1 1 d . .
H26 H 0.565673 0.590457 -0.000507 0.033 Uiso 1 1 calc R U
C27 C 0.3844(2) 0.61460(17) 0.10950(19) 0.0322(6) Uani 1 1 d . .
H27A H 0.348684 0.628110 0.165545 0.048 Uiso 1 1 calc R U
H27B H 0.398878 0.546311 0.104525 0.048 Uiso 1 1 calc R U
H27C H 0.333080 0.634859 0.062786 0.048 Uiso 1 1 calc R U
C28 C 0.8287(2) 0.83026(16) 0.07655(15) 0.0219(4) Uani 1 1 d . .
H28 H 0.854(2) 0.8473(18) 0.1354(17) 0.026 Uiso 1 1 d . U
C29 C 0.9299(2) 0.7737(2) 0.03542(18) 0.0350(6) Uani 1 1 d . .
H29A H 0.942018 0.714777 0.067871 0.052 Uiso 1 1 calc R U
H29B H 0.999788 0.812231 0.037494 0.052 Uiso 1 1 calc R U
H29C H 0.911505 0.758542 -0.024933 0.052 Uiso 1 1 calc R U
C30 C 0.8056(2) 0.92243(18) 0.02324(18) 0.0337(6) Uani 1 1 d . .
H30A H 0.783049 0.905380 -0.035867 0.051 Uiso 1 1 calc R U
H30B H 0.875492 0.961011 0.021505 0.051 Uiso 1 1 calc R U
H30C H 0.743897 0.958774 0.050632 0.051 Uiso 1 1 calc R U

loop_
_atom_site_aniso_label
_atom_site_aniso_U_11
_atom_site_aniso_U_22
_atom_site_aniso_U_33
_atom_site_aniso_U_23
_atom_site_aniso_U_13
_atom_site_aniso_U_12
Ru1 0.01693(8) 0.01313(8) 0.01420(8) -0.00178(7) -0.00211(5) 0.00341(7)
N1 0.0242(9) 0.0212(10) 0.0203(9) 0.0013(7) -0.0020(7) -0.0022(7)
C1 0.0287(12) 0.0262(12) 0.0206(11) -0.0053(9) 0.0000(9) -0.0054(10)
C2 0.0441(15) 0.0383(14) 0.0186(11) -0.0062(10) -0.0014(10) -0.0178(12)
C3 0.0455(15) 0.0404(14) 0.0204(11) 0.0063(10) -0.0122(10) -0.0260(12)
C4 0.0276(12) 0.0314(13) 0.0327(12) 0.0163(10) -0.0140(10) -0.0148(10)
C5 0.0174(10) 0.0202(10) 0.0264(11) 0.0084(8) -0.0055(8) -0.0048(8)
C6 0.0298(13) 0.0455(16) 0.0465(16) 0.0248(14) -0.0188(12) -0.0133(12)
C7 0.0186(10) 0.0115(9) 0.0180(9) 0.0041(7) 0.0040(8) 0.0016(7)
C8 0.0340(13) 0.0186(11) 0.0298(12) 0.0010(9) 0.0107(10) 0.0029(10)
C9 0.0385(14) 0.0197(12) 0.0539(17) 0.0070(11) 0.0269(13) 0.0085(11)
C10 0.0242(12) 0.0285(13) 0.068(2) 0.0215(13) 0.0147(13) 0.0115(10)
C11 0.0184(11) 0.0247(12) 0.0518(15) 0.0195(11) 0.0015(10) 0.0007(9)
C12 0.0165(10) 0.0172(10) 0.0303(11) 0.0113(9) 0.0013(8) 0.0000(8)
C13 0.0185(12) 0.0400(16) 0.068(2) 0.0325(15) -0.0133(12) -0.0036(11)
C14 0.0150(9) 0.0172(10) 0.0174(9) 0.0002(8) -0.0041(7) 0.0035(8)
C15 0.0226(10) 0.0193(10) 0.0177(9) -0.0017(8) 0.0016(8) 0.0031(8)
C16 0.0260(11) 0.0174(10) 0.0217(10) -0.0040(8) -0.0001(8) 0.0021(9)
C17 0.0179(9) 0.0184(10) 0.0224(10) 0.0013(9) -0.0026(8) 0.0007(8)
C18 0.0210(10) 0.0254(11) 0.0215(10) -0.0032(9) 0.0018(8) 0.0024(9)
C19 0.0227(11) 0.0197(10) 0.0198(10) -0.0066(8) -0.0013(8) 0.0013(9)
C20 0.0238(11) 0.0231(11) 0.0304(12) -0.0022(9) 0.0002(9) 0.0012(9)
F1 0.0432(9) 0.0336(9) 0.0570(10) -0.0067(8) 0.0265(8) -0.0093(7)
F2 0.0361(9) 0.0196(7) 0.1055(15) 0.0120(9) 0.0018(9) 0.0004(7)
F3 0.0540(11) 0.0770(13) 0.0418(9) 0.0010(9) -0.0127(8) -0.0397(10)
C21 0.0237(11) 0.0170(10) 0.0313(12) 0.0036(9) -0.0117(9) 0.0028(9)
C22 0.0217(11) 0.0178(10) 0.0327(12) -0.0036(9) -0.0024(9) 0.0052(9)
C23 0.0247(11) 0.0136(10) 0.0268(11) -0.0047(8) -0.0050(9) 0.0051(8)
C24 0.0252(11) 0.0150(10) 0.0186(10) 0.0019(8) -0.0041(8) 0.0045(8)
C25 0.0346(12) 0.0226(11) 0.0150(10) -0.0004(8) -0.0031(9) 0.0027(10)
C26 0.0390(13) 0.0213(11) 0.0211(10) -0.0013(9) -0.0111(9) -0.0002(10)
C27 0.0238(12) 0.0237(12) 0.0490(15) 0.0024(11) -0.0140(11) 0.0015(9)
C28 0.0249(11) 0.0194(10) 0.0214(10) -0.0001(8) -0.0008(9) 0.0024(9)
C29 0.0285(13) 0.0342(14) 0.0422(15) -0.0034(12) 0.0060(11) 0.0040(11)
C30 0.0309(13) 0.0256(12) 0.0445(15) 0.0103(11) -0.0033(11) -0.0020(11)

loop_
_atom_type_symbol
_atom_type_description
_atom_type_scat_dispersion_real
_atom_type_scat_dispersion_imag
_atom_type_scat_source
C C 0.0033 0.0016 'International Tables Vol C Tables 4.2.6.8 and 6.1.1.4'
H H 0.0000 0.0000 'International Tables Vol C Tables 4.2.6.8 and 6.1.1.4'
N N 0.0061 0.0033 'International Tables Vol C Tables 4.2.6.8 and 6.1.1.4'
F F 0.0171 0.0103 'International Tables Vol C Tables 4.2.6.8 and 6.1.1.4'
Ru Ru -1.2594 0.8363 'International Tables Vol C Tables 4.2.6.8 and 6.1.1.4'

loop_
_geom_angle_atom_site_label_1
_geom_angle_atom_site_label_2
_geom_angle_atom_site_label_3
_geom_angle
C7 Ru1 N1 79.27(8)
C7 Ru1 C14 86.21(8)
N1 Ru1 C14 86.53(7)
C7 Ru1 C25 93.53(8)
N1 Ru1 C25 141.81(8)
C14 Ru1 C25 130.77(8)
C7 Ru1 C23 135.05(8)
N1 Ru1 C23 93.01(8)
C14 Ru1 C23 137.93(8)
C25 Ru1 C23 65.81(8)
C7 Ru1 C26 109.84(9)
N1 Ru1 C26 170.29(8)
C14 Ru1 C26 97.20(8)
C25 Ru1 C26 37.27(9)
C23 Ru1 C26 78.19(8)
C7 Ru1 C22 170.47(8)
N1 Ru1 C22 104.59(8)
C14 Ru1 C22 102.61(8)
C25 Ru1 C22 78.03(9)
C23 Ru1 C22 37.08(8)
C26 Ru1 C22 65.88(9)
C7 Ru1 C21 143.33(8)
N1 Ru1 C21 135.22(8)
C14 Ru1 C21 84.57(8)
C25 Ru1 C21 66.98(9)
C23 Ru1 C21 66.55(8)
C26 Ru1 C21 37.07(9)
C22 Ru1 C21 36.46(8)
C7 Ru1 C24 104.25(8)
N1 Ru1 C24 108.54(7)
C14 Ru1 C24 162.85(7)
C25 Ru1 C24 36.66(8)
C23 Ru1 C24 36.51(8)
C26 Ru1 C24 66.64(8)
C22 Ru1 C24 66.32(8)
C21 Ru1 C24 78.95(8)
C1 N1 C5 117.35(19)
C1 N1 Ru1 127.75(16)
C5 N1 Ru1 114.90(14)
N1 C1 C2 122.3(2)
C3 C2 C1 120.5(2)
C2 C3 C4 119.4(2)
C3 C4 C5 117.8(2)
C3 C4 C6 124.8(2)
C5 C4 C6 117.3(3)
N1 C5 C12 115.60(19)
N1 C5 C4 122.5(2)
C12 C5 C4 121.9(2)
C13 C6 C4 121.3(2)
C8 C7 C12 115.9(2)
C8 C7 Ru1 130.19(17)
C12 C7 Ru1 113.89(15)
C7 C8 C9 121.7(2)
C10 C9 C8 121.2(2)
C9 C10 C11 119.9(2)
C10 C11 C12 117.2(2)
C10 C11 C13 125.5(2)
C12 C11 C13 117.3(2)
C7 C12 C5 116.28(18)
C7 C12 C11 124.0(2)
C5 C12 C11 119.7(2)
C6 C13 C11 122.5(2)
C19 C14 C15 115.66(19)
C19 C14 Ru1 121.02(15)
C15 C14 Ru1 122.20(15)
C16 C15 C14 122.44(19)
C15 C16 C17 120.0(2)
C18 C17 C16 119.1(2)
C18 C17 C20 121.74(19)
C16 C17 C20 119.2(2)
C19 C18 C17 120.2(2)
C18 C19 C14 122.34(19)
F2 C20 F3 105.6(2)
F2 C20 F1 105.9(2)
F3 C20 F1 104.52(19)
F2 C20 C17 113.99(19)
F3 C20 C17 112.94(19)
F1 C20 C17 113.03(19)
C22 C21 C26 118.2(2)
C22 C21 C27 121.9(2)
C26 C21 C27 119.9(2)
C22 C21 Ru1 71.55(12)
C26 C21 Ru1 70.03(12)
C27 C21 Ru1 129.46(16)
C21 C22 C23 120.2(2)
C21 C22 Ru1 71.99(12)
C23 C22 Ru1 70.08(12)
C24 C23 C22 122.7(2)
C24 C23 Ru1 74.97(12)
C22 C23 Ru1 72.84(12)
C23 C24 C25 115.8(2)
C23 C24 C28 120.32(19)
C25 C24 C28 123.8(2)
C23 C24 Ru1 68.52(12)
C25 C24 Ru1 68.22(12)
C28 C24 Ru1 132.12(14)
C26 C25 C24 122.2(2)
C26 C25 Ru1 71.76(13)
C24 C25 Ru1 75.11(12)
C25 C26 C21 120.5(2)
C25 C26 Ru1 70.98(12)
C21 C26 Ru1 72.90(12)
C24 C28 C29 113.53(19)
C24 C28 C30 110.26(18)
C29 C28 C30 109.9(2)

loop_
_geom_bond_atom_site_label_1
_geom_bond_atom_site_label_2
_geom_bond_distance
Ru1 C7 2.059(2)
Ru1 N1 2.0694(18)
Ru1 C14 2.071(2)
Ru1 C25 2.207(2)
Ru1 C23 2.213(2)
Ru1 C26 2.217(2)
Ru1 C22 2.249(2)
Ru1 C21 2.254(2)
Ru1 C24 2.297(2)
N1 C1 1.354(3)
N1 C5 1.383(3)
C1 C2 1.395(3)
C2 C3 1.368(4)
C3 C4 1.401(4)
C4 C5 1.414(3)
C4 C6 1.428(4)
C5 C12 1.413(3)
C6 C13 1.345(4)
C7 C8 1.369(3)
C7 C12 1.408(3)
C8 C9 1.410(3)
C9 C10 1.368(4)
C10 C11 1.397(4)
C11 C12 1.415(3)
C11 C13 1.444(4)
C14 C19 1.407(3)
C14 C15 1.407(3)
C15 C16 1.385(3)
C16 C17 1.393(3)
C17 C18 1.388(3)
C17 C20 1.484(3)
C18 C19 1.385(3)
C20 F2 1.323(3)
C20 F3 1.341(3)
C20 F1 1.343(3)
C21 C22 1.409(3)
C21 C26 1.422(3)
C21 C27 1.503(3)
C22 C23 1.419(3)
C23 C24 1.415(3)
C24 C25 1.419(3)
C24 C28 1.511(3)
C25 C26 1.413(3)
C28 C29 1.529(3)
C28 C30 1.529(3)
